data_1574858
loop_
_publ_author_name
'Santos Hurtado, Carina'
'Bastien, Guillaume'
'Lon&#x10d;ari&#x107;, Doroteja'
'Dra&#x10d;&#xed;nsk&#xfd;, Martin'
'C&#xed;sa&#x159;ov&#xe1;, Ivana'
'Masson, Eric'
'Kaleta, Ji&#x159;&#xed;'

_publ_section_title
;
 Surface inclusion and dynamics of cucurbit[7]uril-based supramolecular
 complexes.
;
_journal_issue 31
_journal_name_full 'Chemical science'
_journal_page_first 14081
_journal_page_last 14087
_journal_paper_doi 10.1039/d5sc03152d
_journal_volume 16
_journal_year 2025
_chemical_absolute_configuration ad
_chemical_compound_source 'crystallized by the authors'
_chemical_formula_moiety 'C11 H8 Br N'
_chemical_formula_sum 'C11 H8 Br N'
_chemical_formula_weight 234.09
_space_group_crystal_system orthorhombic
_space_group_IT_number 43
_space_group_name_Hall 'F 2 -2d'
_space_group_name_H-M_alt 'F d d 2'
_atom_sites_solution_hydrogens geom
_atom_sites_solution_primary direct
_atom_sites_solution_secondary difmap
_audit_creation_method SHELXL-2019/3
_audit_update_record
;
2025-01-12 deposited with the CCDC.	2025-06-09 downloaded from the CCDC.
;
_cell_angle_alpha 90
_cell_angle_beta 90
_cell_angle_gamma 90
_cell_formula_units_Z 8
_cell_length_a 17.1318(6)
_cell_length_b 8.8789(3)
_cell_length_c 12.0049(4)
_cell_measurement_reflns_used 6397
_cell_measurement_temperature 120(2)
_cell_measurement_theta_max 29.9969
_cell_measurement_theta_min 3.0915
_cell_volume 1826.08(11)
_computing_cell_refinement 'SAINT V8.40A (Bruker Nano, Inc., 2019)'
_computing_data_collection 'Bruker Instrument Service vV6.2.14'
_computing_data_reduction 'SAINT V8.40A (Bruker Nano, Inc., 2019)'
_computing_structure_refinement 'SHELXL-2019/2 (Sheldrick, 2019)'
_computing_structure_solution 'SHELXT 2014/5 (Sheldrick, 2014)'
_diffrn_ambient_temperature 120(2)
_diffrn_measured_fraction_theta_full 0.995
_diffrn_measured_fraction_theta_max 0.996
_diffrn_measurement_details
;
<Phi   scan: start= 360.0; len= 179.9; end= 539.9 at [Counterclockwise Eulerian
angles: dx= 40.00 mm theta=   0.000 deg omega=   0.000 deg chi=  54.740 deg]
measure for 2.0 seconds; frame angle 0.70 degrees>
<Omega scan: start= 274.8; len=  95.2; end= 370.0 at [Counterclockwise Eulerian
angles: dx= 40.00 mm theta=   5.038 deg phi= 313.257 deg chi=  23.000 deg]
measure for 16.0 seconds; frame angle 0.70 degrees>
<Phi   scan: start=  78.0; len= 140.0; end= 218.0 at [Counterclockwise Eulerian
angles: dx= 40.00 mm theta=   5.011 deg omega= 274.234 deg chi=  24.000 deg]
measure for 16.0 seconds; frame angle 0.70 degrees>
<Omega scan: start=  10.3; len=  95.2; end= 105.5 at [Counterclockwise Eulerian
angles: dx= 40.00 mm theta=   5.038 deg phi= 228.762 deg chi= -23.000 deg]
measure for 16.0 seconds; frame angle 0.70 degrees>
;
_diffrn_measurement_device_type 'Bruker D8 VENTURE Kappa Duo PHOTONIII CMOS'
_diffrn_measurement_method '\f and \w scans'
_diffrn_radiation_monochromator 'Quazar Mo multilayer optic'
_diffrn_radiation_type MoK\a
_diffrn_radiation_wavelength 0.71073
_diffrn_reflns_av_R_equivalents 0.0175
_diffrn_reflns_av_unetI/netI 0.0164
_diffrn_reflns_Laue_measured_fraction_full 0.995
_diffrn_reflns_Laue_measured_fraction_max 0.996
_diffrn_reflns_limit_h_max 24
_diffrn_reflns_limit_h_min -23
_diffrn_reflns_limit_k_max 12
_diffrn_reflns_limit_k_min -11
_diffrn_reflns_limit_l_max 16
_diffrn_reflns_limit_l_min -16
_diffrn_reflns_number 5773
_diffrn_reflns_point_group_measured_fraction_full 0.996
_diffrn_reflns_point_group_measured_fraction_max 0.991
_diffrn_reflns_reduction_process narrow-frame
_diffrn_reflns_theta_full 25.242
_diffrn_reflns_theta_max 29.997
_diffrn_reflns_theta_min 3.091
_diffrn_source 'I\mS  micro-focus sealed tube'
_exptl_absorpt_coefficient_mu 4.447
_exptl_absorpt_correction_T_max 0.746
_exptl_absorpt_correction_T_min 0.458
_exptl_absorpt_correction_type multi-scan
_exptl_absorpt_process_details
;
SADABS-2016/2 - Bruker AXS area detector scaling and absorption correction
;
_exptl_crystal_colour colourless
_exptl_crystal_density_diffrn 1.703
_exptl_crystal_description irregular
_exptl_crystal_F_000 928
_exptl_crystal_size_max 0.208
_exptl_crystal_size_mid 0.128
_exptl_crystal_size_min 0.070
_refine_diff_density_max 0.315
_refine_diff_density_min -0.151
_refine_diff_density_rms 0.044
_refine_ls_abs_structure_details
;
 Flack x determined using 587 quotients [(I+)-(I-)]/[(I+)+(I-)]
 (Parsons, Flack and Wagner, Acta Cryst. B69 (2013) 249-259).
;
_refine_ls_abs_structure_Flack -0.009(5)
_refine_ls_extinction_method none
_refine_ls_goodness_of_fit_ref 1.101
_refine_ls_hydrogen_treatment constr
_refine_ls_matrix_type full
_refine_ls_number_parameters 62
_refine_ls_number_reflns 1336
_refine_ls_number_restraints 1
_refine_ls_restrained_S_all 1.101
_refine_ls_R_factor_all 0.0145
_refine_ls_R_factor_gt 0.0134
_refine_ls_shift/su_max 0.000
_refine_ls_shift/su_mean 0.000
_refine_ls_structure_factor_coef Fsqd
_refine_ls_weighting_details 'w=1/[\s^2^(Fo^2^)+(0.0123P)^2^+2.1488P] where P=(Fo^2^+2Fc^2^)/3'
_refine_ls_weighting_scheme calc
_refine_ls_wR_factor_gt 0.0338
_refine_ls_wR_factor_ref 0.0341
_reflns_Friedel_coverage 0.906
_reflns_Friedel_fraction_full 0.997
_reflns_Friedel_fraction_max 0.986
_reflns_number_gt 1283
_reflns_number_total 1336
_reflns_threshold_expression 'I > 2\s(I)'
_cod_data_source_file d5sc03152d3.cif
_cod_data_source_block mo_dl1f2c_kaleta
_cod_depositor_comments 'Adding full bibliography for 1574857--1574859.cif.'
_cod_database_code 1574858
_shelx_shelxl_version_number 2019/3
_shelx_space_group_comment
;
The symmetry employed for this shelxl refinement is uniquely defined
by the following loop, which should always be used as a source of
symmetry information in preference to the above space-group names.
They are only intended as comments.
;
_shelx_estimated_absorpt_t_min 0.458
_shelx_estimated_absorpt_t_max 0.746
_exptl_bruker_absorpt_correction_t_ratio 0.7558
_diffrn_measurement_bruker_total_exposure_time 8066.0

loop_
_space_group_symop_operation_xyz
'x, y, z'
'-x, -y, z'
'x+1/4, -y+1/4, z+1/4'
'-x+1/4, y+1/4, z+1/4'
'x, y+1/2, z+1/2'
'-x, -y+1/2, z+1/2'
'x+1/4, -y+3/4, z+3/4'
'-x+1/4, y+3/4, z+3/4'
'x+1/2, y, z+1/2'
'-x+1/2, -y, z+1/2'
'x+3/4, -y+1/4, z+3/4'
'-x+3/4, y+1/4, z+3/4'
'x+1/2, y+1/2, z'
'-x+1/2, -y+1/2, z'
'x+3/4, -y+3/4, z+1/4'
'-x+3/4, y+3/4, z+1/4'

loop_
_atom_site_label
_atom_site_type_symbol
_atom_site_fract_x
_atom_site_fract_y
_atom_site_fract_z
_atom_site_U_iso_or_equiv
_atom_site_adp_type
_atom_site_occupancy
_atom_site_site_symmetry_order
_atom_site_calc_flag
_atom_site_refinement_flags_posn
_atom_site_refinement_flags_adp
_atom_site_refinement_flags_occupancy
_atom_site_disorder_assembly
_atom_site_disorder_group
Br1 Br 0.250000 0.250000 1.10771(2) 0.02022(7) Uani 1 2 d S T P . .
N1 N 0.250000 0.250000 0.3586(2) 0.0241(6) Uani 1 2 d S T P . .
C2 C 0.31224(13) 0.2940(2) 0.41761(17) 0.0225(4) Uani 1 1 d . . . . .
H2 H 0.357743 0.323068 0.377841 0.027 Uiso 1 1 calc R U . . .
C3 C 0.31465(11) 0.2999(2) 0.53308(17) 0.0187(3) Uani 1 1 d . . . . .
H3 H 0.359535 0.337249 0.570454 0.022 Uiso 1 1 calc R U . . .
C4 C 0.250000 0.250000 0.5933(4) 0.0151(8) Uani 1 2 d S T P . .
C5 C 0.250000 0.250000 0.7171(2) 0.0159(5) Uani 1 2 d S T P . .
C6 C 0.28747(11) 0.3647(2) 0.77682(16) 0.0175(3) Uani 1 1 d . . . . .
H6 H 0.313251 0.443237 0.737616 0.021 Uiso 1 1 calc R U . . .
C7 C 0.28742(11) 0.3652(2) 0.89264(16) 0.0181(3) Uani 1 1 d . . . . .
H7 H 0.312771 0.443721 0.932446 0.022 Uiso 1 1 calc R U . . .
C8 C 0.250000 0.250000 0.9495(2) 0.0173(5) Uani 1 2 d S T P . .

loop_
_atom_site_aniso_label
_atom_site_aniso_U_11
_atom_site_aniso_U_22
_atom_site_aniso_U_33
_atom_site_aniso_U_23
_atom_site_aniso_U_13
_atom_site_aniso_U_12
Br1 0.02075(11) 0.02538(12) 0.01454(10) 0.000 0.000 0.00332(15)
N1 0.0369(16) 0.0178(12) 0.0175(12) 0.000 0.000 -0.0010(8)
C2 0.0275(11) 0.0188(9) 0.0211(9) 0.0033(7) 0.0052(8) -0.0027(8)
C3 0.0182(9) 0.0185(8) 0.0193(8) 0.0031(7) -0.0002(7) -0.0016(7)
C4 0.0147(9) 0.0139(9) 0.017(3) 0.000 0.000 0.0002(12)
C5 0.0130(11) 0.0175(12) 0.0172(12) 0.000 0.000 0.0002(9)
C6 0.0177(9) 0.0168(8) 0.0181(8) 0.0014(7) -0.0007(7) -0.0015(7)
C7 0.0183(9) 0.0182(8) 0.0179(8) -0.0024(7) -0.0021(6) -0.0011(7)
C8 0.0168(12) 0.0189(12) 0.0161(11) 0.000 0.000 0.0038(9)

loop_
_atom_type_symbol
_atom_type_description
_atom_type_scat_dispersion_real
_atom_type_scat_dispersion_imag
_atom_type_scat_source
C C 0.0033 0.0016 'International Tables Vol C Tables 4.2.6.8 and 6.1.1.4'
H H 0.0000 0.0000 'International Tables Vol C Tables 4.2.6.8 and 6.1.1.4'
Br Br -0.2901 2.4595 'International Tables Vol C Tables 4.2.6.8 and 6.1.1.4'
N N 0.0061 0.0033 'International Tables Vol C Tables 4.2.6.8 and 6.1.1.4'

loop_
_geom_angle_atom_site_label_1
_geom_angle_atom_site_label_2
_geom_angle_atom_site_label_3
_geom_angle
_geom_angle_site_symmetry_1
_geom_angle_site_symmetry_3
_geom_angle_publ_flag
C2 N1 C2 116.1(3) 14 . ?
N1 C2 C3 124.3(2) . . ?
N1 C2 H2 117.9 . . ?
C3 C2 H2 117.9 . . ?
C2 C3 C4 118.8(2) . . ?
C2 C3 H3 120.6 . . ?
C4 C3 H3 120.6 . . ?
C3 C4 C3 117.6(4) 14 . ?
C3 C4 C5 121.20(19) 14 . ?
C3 C4 C5 121.20(19) . . ?
C6 C5 C6 118.5(2) . 14 ?
C6 C5 C4 120.76(13) . . ?
C6 C5 C4 120.76(12) 14 . ?
C7 C6 C5 120.90(19) . . ?
C7 C6 H6 119.6 . . ?
C5 C6 H6 119.6 . . ?
C8 C7 C6 119.32(19) . . ?
C8 C7 H7 120.3 . . ?
C6 C7 H7 120.3 . . ?
C7 C8 C7 121.1(3) . 14 ?
C7 C8 Br1 119.46(13) . . ?
C7 C8 Br1 119.47(13) 14 . ?

loop_
_geom_bond_atom_site_label_1
_geom_bond_atom_site_label_2
_geom_bond_distance
_geom_bond_site_symmetry_2
_geom_bond_publ_flag
Br1 C8 1.900(3) . ?
N1 C2 1.338(3) 14 ?
N1 C2 1.338(3) . ?
C2 C3 1.388(3) . ?
C2 H2 0.9500 . ?
C3 C4 1.395(3) . ?
C3 H3 0.9500 . ?
C4 C5 1.487(5) . ?
C5 C6 1.401(2) . ?
C5 C6 1.401(2) 14 ?
C6 C7 1.391(3) . ?
C6 H6 0.9500 . ?
C7 C8 1.387(2) . ?
C7 H7 0.9500 . ?
